data_7002304
loop_
_publ_author_name
'Chai, Zuo-Yun'
'Wang, Zhong-Xia'

_publ_section_title
;
 Synthesis and characterization of Sn(II), Pb(II) and Yb(II) complexes
 supported by [C(Ph2P&#xE001;NSiMe3){6-(2-RC5H3N)}]2&#x2212; or
 [CH(Ph2P&#xE001;NSiMe3){6-(2-RC5H3N)}]&#x2212; (R =
 3,5-dimethyl-1-pyrazolyl or iminophosphoranyl) ligands
;
_journal_issue 38
_journal_name_full 'Dalton Transactions'
_journal_page_first 8005
_journal_page_last 8012
_journal_paper_doi 10.1039/b906266a
_journal_year 2009
_chemical_formula_sum 'C76 H90 N6 O P4 Pb2 Si4'
_chemical_formula_weight 1754.16
_chemical_name_systematic
;
?
;
_space_group_IT_number 61
_symmetry_cell_setting orthorhombic
_symmetry_space_group_name_Hall '-P 2ac 2ab'
_symmetry_space_group_name_H-M 'P b c a'
_atom_sites_solution_hydrogens geom
_atom_sites_solution_primary direct
_atom_sites_solution_secondary difmap
_audit_creation_method SHELXL-97
_cell_angle_alpha 90.00
_cell_angle_beta 90.00
_cell_angle_gamma 90.00
_cell_formula_units_Z 4
_cell_length_a 20.789(2)
_cell_length_b 17.829(2)
_cell_length_c 22.813(3)
_cell_measurement_reflns_used 4597
_cell_measurement_temperature 298(2)
_cell_measurement_theta_max 24.843
_cell_measurement_theta_min 2.643
_cell_volume 8455.6(17)
_computing_cell_refinement 'Bruker SMART'
_computing_data_collection 'Bruker SMART'
_computing_data_reduction 'Bruker SHELXTL'
_computing_molecular_graphics 'Bruker SHELXTL'
_computing_publication_material 'Bruker SHELXTL'
_computing_structure_refinement 'SHELXL-97 (Sheldrick, 1997)'
_computing_structure_solution 'SHELXS-97 (Sheldrick, 1990)'
_diffrn_ambient_temperature 298(2)
_diffrn_measured_fraction_theta_full 1.000
_diffrn_measured_fraction_theta_max 1.000
_diffrn_measurement_device_type 'CCD area detector'
_diffrn_measurement_method 'phi and omega scans'
_diffrn_radiation_monochromator graphite
_diffrn_radiation_source 'fine-focus sealed tube'
_diffrn_radiation_type MoK\a
_diffrn_radiation_wavelength 0.71073
_diffrn_reflns_av_R_equivalents 0.1288
_diffrn_reflns_av_sigmaI/netI 0.1232
_diffrn_reflns_limit_h_max 23
_diffrn_reflns_limit_h_min -24
_diffrn_reflns_limit_k_max 21
_diffrn_reflns_limit_k_min -11
_diffrn_reflns_limit_l_max 27
_diffrn_reflns_limit_l_min -26
_diffrn_reflns_number 40850
_diffrn_reflns_theta_full 25.01
_diffrn_reflns_theta_max 25.01
_diffrn_reflns_theta_min 1.75
_exptl_absorpt_coefficient_mu 4.152
_exptl_absorpt_correction_T_max 0.5563
_exptl_absorpt_correction_T_min 0.4485
_exptl_absorpt_correction_type multi-scan
_exptl_absorpt_process_details sadabs
_exptl_crystal_density_diffrn 1.378
_exptl_crystal_density_method 'not measured'
_exptl_crystal_F_000 3504
_exptl_crystal_size_max 0.23
_exptl_crystal_size_mid 0.20
_exptl_crystal_size_min 0.16
_refine_diff_density_max 1.476
_refine_diff_density_min -0.827
_refine_diff_density_rms 0.144
_refine_ls_extinction_method none
_refine_ls_goodness_of_fit_ref 0.999
_refine_ls_hydrogen_treatment constr
_refine_ls_matrix_type full
_refine_ls_number_parameters 442
_refine_ls_number_reflns 7463
_refine_ls_number_restraints 88
_refine_ls_restrained_S_all 1.000
_refine_ls_R_factor_all 0.1473
_refine_ls_R_factor_gt 0.0496
_refine_ls_shift/su_max 0.001
_refine_ls_shift/su_mean 0.000
_refine_ls_structure_factor_coef Fsqd
_refine_ls_weighting_details 'calc w=1/[\s^2^(Fo^2^)+(0.0625P)^2^+0.0000P] where P=(Fo^2^+2Fc^2^)/3'
_refine_ls_weighting_scheme calc
_refine_ls_wR_factor_gt 0.1214
_refine_ls_wR_factor_ref 0.1536
_reflns_number_gt 3417
_reflns_number_total 7463
_reflns_threshold_expression >2sigma(I)
_cod_data_source_file b906266a.txt
_cod_data_source_block 10
_cod_depositor_comments
;
The following automatic conversions were performed:
'_symmetry_cell_setting' value 'Orthorhombic' changed to 'orthorhombic'
according to '/home/saulius/struct/CIF-dictionaries/cif_core.dic'
dictionary named 'cif_core.dic' version 2.4.1 from 2010-06-29.

Automatic conversion script
Id: cif_fix_enum 1527 2010-12-29 10:47:43Z saulius 
;
_cod_original_cell_volume 8455.3(17)
_cod_original_sg_symbol_H-M Pbca
_cod_database_code 7002304

loop_
_symmetry_equiv_pos_as_xyz
'x, y, z'
'-x+1/2, -y, z+1/2'
'-x, y+1/2, -z+1/2'
'x+1/2, -y+1/2, -z'
'-x, -y, -z'
'x-1/2, y, -z-1/2'
'x, -y-1/2, z-1/2'
'-x-1/2, y-1/2, z'

loop_
_atom_site_label
_atom_site_type_symbol
_atom_site_fract_x
_atom_site_fract_y
_atom_site_fract_z
_atom_site_U_iso_or_equiv
_atom_site_adp_type
_atom_site_occupancy
_atom_site_symmetry_multiplicity
_atom_site_calc_flag
_atom_site_refinement_flags
_atom_site_disorder_assembly
_atom_site_disorder_group
Pb1 Pb 0.54556(2) 0.42010(2) 0.47930(2) 0.04783(17) Uani 1 1 d . . .
N1 N 0.4232(4) 0.5893(5) 0.3666(4) 0.044(2) Uani 1 1 d . . .
N2 N 0.4379(4) 0.3712(5) 0.4843(4) 0.049(3) Uani 1 1 d . . .
N3 N 0.3704(5) 0.7468(6) 0.2517(4) 0.076(3) Uani 1 1 d . . .
P1 P 0.40743(14) 0.43253(17) 0.44014(14) 0.0461(8) Uani 1 1 d . . .
P2 P 0.36042(18) 0.69705(19) 0.30543(15) 0.0581(9) Uani 1 1 d . . .
Si1 Si 0.42208(18) 0.2798(2) 0.50359(17) 0.0601(11) Uani 1 1 d . . .
Si2 Si 0.3536(2) 0.7607(3) 0.18123(18) 0.0807(13) Uani 1 1 d . . .
O1 O 1.0049(12) 0.5132(16) 0.4179(11) 0.160(8) Uani 0.50 1 d PDU . .
C1 C 0.4678(5) 0.5001(6) 0.4351(5) 0.043(3) Uani 1 1 d . . .
C2 C 0.4741(5) 0.5491(6) 0.3842(5) 0.043(3) Uani 1 1 d . . .
C3 C 0.5341(6) 0.5603(7) 0.3584(6) 0.061(4) Uani 1 1 d . . .
H3 H 0.5696 0.5332 0.3713 0.074 Uiso 1 1 calc R . .
C4 C 0.5404(7) 0.6107(8) 0.3145(6) 0.073(4) Uani 1 1 d . . .
H4 H 0.5803 0.6173 0.2968 0.088 Uiso 1 1 calc R . .
C5 C 0.4883(7) 0.6528(8) 0.2956(6) 0.072(4) Uani 1 1 d . . .
H5 H 0.4924 0.6879 0.2657 0.086 Uiso 1 1 calc R . .
C6 C 0.4302(6) 0.6405(7) 0.3228(6) 0.055(3) Uani 1 1 d . . .
C7 C 0.3890(6) 0.3946(6) 0.3702(5) 0.052(3) Uani 1 1 d . . .
C8 C 0.3280(6) 0.3728(7) 0.3522(6) 0.060(4) Uani 1 1 d . . .
H8 H 0.2930 0.3822 0.3766 0.072 Uiso 1 1 calc R . .
C9 C 0.3175(8) 0.3367(7) 0.2979(7) 0.073(4) Uani 1 1 d . . .
H9 H 0.2763 0.3230 0.2861 0.088 Uiso 1 1 calc R . .
C10 C 0.3701(10) 0.3223(8) 0.2630(7) 0.089(5) Uani 1 1 d . . .
H10 H 0.3646 0.2978 0.2273 0.107 Uiso 1 1 calc R . .
C11 C 0.4303(8) 0.3436(9) 0.2802(7) 0.095(5) Uani 1 1 d . . .
H11 H 0.4656 0.3335 0.2564 0.114 Uiso 1 1 calc R . .
C12 C 0.4386(6) 0.3804(8) 0.3331(6) 0.069(4) Uani 1 1 d . . .
H12 H 0.4797 0.3959 0.3436 0.082 Uiso 1 1 calc R . .
C13 C 0.3338(6) 0.4701(7) 0.4698(6) 0.049(3) Uani 1 1 d . . .
C14 C 0.3202(6) 0.4587(7) 0.5300(6) 0.061(4) Uani 1 1 d . . .
H14 H 0.3469 0.4276 0.5518 0.073 Uiso 1 1 calc R . .
C15 C 0.2693(8) 0.4919(8) 0.5566(7) 0.080(4) Uani 1 1 d . . .
H15 H 0.2621 0.4848 0.5965 0.096 Uiso 1 1 calc R . .
C16 C 0.2282(7) 0.5363(8) 0.5240(8) 0.080(5) Uani 1 1 d . . .
H16 H 0.1921 0.5575 0.5413 0.096 Uiso 1 1 calc R . .
C17 C 0.2411(7) 0.5490(7) 0.4657(7) 0.071(4) Uani 1 1 d . . .
H17 H 0.2150 0.5810 0.4440 0.086 Uiso 1 1 calc R . .
C18 C 0.2927(6) 0.5141(7) 0.4394(6) 0.059(4) Uani 1 1 d . . .
H18 H 0.2995 0.5212 0.3995 0.071 Uiso 1 1 calc R . .
C19 C 0.4927(8) 0.2449(9) 0.5373(8) 0.129(7) Uani 1 1 d . . .
H19A H 0.5254 0.2377 0.5081 0.194 Uiso 1 1 calc R . .
H19B H 0.4834 0.1979 0.5559 0.194 Uiso 1 1 calc R . .
H19C H 0.5075 0.2802 0.5660 0.194 Uiso 1 1 calc R . .
C20 C 0.3996(8) 0.2210(7) 0.4414(7) 0.116(6) Uani 1 1 d . . .
H20A H 0.3624 0.2418 0.4225 0.174 Uiso 1 1 calc R . .
H20B H 0.3899 0.1713 0.4550 0.174 Uiso 1 1 calc R . .
H20C H 0.4346 0.2189 0.4140 0.174 Uiso 1 1 calc R . .
C21 C 0.3554(8) 0.2703(9) 0.5560(7) 0.125(6) Uani 1 1 d U . .
H21A H 0.3612 0.3053 0.5875 0.188 Uiso 1 1 calc R . .
H21B H 0.3547 0.2202 0.5713 0.188 Uiso 1 1 calc R . .
H21C H 0.3155 0.2806 0.5364 0.188 Uiso 1 1 calc R . .
C22 C 0.2942(7) 0.6295(8) 0.3003(6) 0.059(4) Uani 1 1 d . . .
C23 C 0.3045(7) 0.5643(8) 0.2700(6) 0.078(4) Uani 1 1 d . . .
H23 H 0.3450 0.5520 0.2557 0.093 Uiso 1 1 calc R . .
C24 C 0.2516(10) 0.5171(9) 0.2614(8) 0.104(6) Uani 1 1 d . . .
H24 H 0.2582 0.4712 0.2431 0.124 Uiso 1 1 calc R . .
C25 C 0.1926(9) 0.5347(10) 0.2781(9) 0.103(6) Uani 1 1 d . . .
H25 H 0.1580 0.5036 0.2694 0.123 Uiso 1 1 calc R . .
C26 C 0.1842(8) 0.5986(10) 0.3079(7) 0.088(5) Uani 1 1 d . . .
H26 H 0.1434 0.6108 0.3217 0.106 Uiso 1 1 calc R . .
C27 C 0.2340(7) 0.6459(8) 0.3185(6) 0.072(4) Uani 1 1 d . . .
H27 H 0.2266 0.6905 0.3386 0.087 Uiso 1 1 calc R . .
C28 C 0.3461(5) 0.7503(7) 0.3706(5) 0.048(3) Uani 1 1 d . . .
C29 C 0.3316(6) 0.7198(7) 0.4246(6) 0.063(4) Uani 1 1 d . . .
H29 H 0.3293 0.6679 0.4280 0.076 Uiso 1 1 calc R . .
C30 C 0.3204(7) 0.7628(10) 0.4734(7) 0.080(4) Uani 1 1 d . . .
H30 H 0.3086 0.7401 0.5085 0.096 Uiso 1 1 calc R . .
C31 C 0.3265(8) 0.8382(11) 0.4703(9) 0.102(6) Uani 1 1 d . . .
H31 H 0.3205 0.8677 0.5035 0.123 Uiso 1 1 calc R . .
C32 C 0.3413(8) 0.8702(9) 0.4181(10) 0.096(6) Uani 1 1 d . . .
H32 H 0.3450 0.9221 0.4162 0.115 Uiso 1 1 calc R . .
C33 C 0.3513(6) 0.8287(8) 0.3676(7) 0.068(4) Uani 1 1 d . . .
H33 H 0.3612 0.8524 0.3324 0.082 Uiso 1 1 calc R . .
C34 C 0.4191(8) 0.7313(10) 0.1343(7) 0.121(6) Uani 1 1 d . . .
H34A H 0.4131 0.7518 0.0957 0.182 Uiso 1 1 calc R . .
H34B H 0.4199 0.6775 0.1320 0.182 Uiso 1 1 calc R . .
H34C H 0.4591 0.7490 0.1501 0.182 Uiso 1 1 calc R . .
C35 C 0.3423(10) 0.8635(11) 0.1683(9) 0.158(8) Uani 1 1 d U . .
H35A H 0.3548 0.8907 0.2028 0.237 Uiso 1 1 calc R . .
H35B H 0.2979 0.8734 0.1598 0.237 Uiso 1 1 calc R . .
H35C H 0.3684 0.8790 0.1358 0.237 Uiso 1 1 calc R . .
C36 C 0.2823(9) 0.7144(12) 0.1568(8) 0.157(8) Uani 1 1 d U . .
H36A H 0.2849 0.6620 0.1661 0.235 Uiso 1 1 calc R . .
H36B H 0.2781 0.7204 0.1151 0.235 Uiso 1 1 calc R . .
H36C H 0.2456 0.7359 0.1760 0.235 Uiso 1 1 calc R . .
C37 C 1.0254(13) 0.515(2) 0.3593(14) 0.140(8) Uani 0.50 1 d PDU . .
H37A H 1.0647 0.4865 0.3548 0.168 Uiso 0.50 1 calc PR . .
H37B H 1.0340 0.5666 0.3477 0.168 Uiso 0.50 1 calc PR . .
C38 C 0.9739(16) 0.483(2) 0.3221(10) 0.150(8) Uani 0.50 1 d PDU . .
H38A H 0.9883 0.4368 0.3039 0.180 Uiso 0.50 1 calc PR . .
H38B H 0.9617 0.5181 0.2915 0.180 Uiso 0.50 1 calc PR . .
C39 C 0.9177(12) 0.468(2) 0.3629(14) 0.146(8) Uani 0.50 1 d PDU . .
H39A H 0.8814 0.4999 0.3528 0.175 Uiso 0.50 1 calc PR . .
H39B H 0.9043 0.4162 0.3603 0.175 Uiso 0.50 1 calc PR . .
C40 C 0.9409(14) 0.486(2) 0.4231(11) 0.144(8) Uani 0.50 1 d PDU . .
H40A H 0.9136 0.5233 0.4412 0.172 Uiso 0.50 1 calc PR . .
H40B H 0.9402 0.4409 0.4473 0.172 Uiso 0.50 1 calc PR . .

loop_
_atom_site_aniso_label
_atom_site_aniso_U_11
_atom_site_aniso_U_22
_atom_site_aniso_U_33
_atom_site_aniso_U_23
_atom_site_aniso_U_13
_atom_site_aniso_U_12
Pb1 0.0457(2) 0.0394(3) 0.0584(3) -0.0025(3) 0.0026(3) 0.0022(3)
N1 0.044(5) 0.043(6) 0.045(6) -0.008(5) 0.001(5) -0.002(5)
N2 0.048(6) 0.036(5) 0.064(7) 0.007(5) 0.000(5) -0.004(4)
N3 0.093(8) 0.071(8) 0.065(8) 0.018(7) -0.023(6) -0.008(7)
P1 0.0433(17) 0.042(2) 0.053(2) -0.0014(16) 0.0012(15) -0.0024(15)
P2 0.071(2) 0.049(2) 0.055(2) 0.0077(18) -0.0097(19) 0.0004(19)
Si1 0.059(2) 0.047(2) 0.074(3) 0.0070(19) 0.0078(19) -0.0144(19)
Si2 0.085(3) 0.095(4) 0.061(3) 0.022(3) 0.000(2) 0.022(3)
O1 0.147(16) 0.167(17) 0.165(19) 0.017(16) 0.023(15) -0.017(14)
C1 0.031(7) 0.053(8) 0.045(7) 0.003(6) 0.001(5) 0.001(5)
C2 0.040(7) 0.042(7) 0.049(8) -0.009(6) 0.007(6) -0.002(6)
C3 0.070(10) 0.063(10) 0.051(8) 0.013(7) 0.006(7) -0.003(7)
C4 0.046(8) 0.094(11) 0.080(10) -0.002(9) 0.017(8) 0.000(9)
C5 0.074(10) 0.082(11) 0.060(10) 0.009(8) 0.015(8) -0.008(9)
C6 0.069(9) 0.052(9) 0.045(8) -0.002(7) 0.003(7) 0.006(7)
C7 0.046(8) 0.041(8) 0.067(9) -0.005(6) 0.009(7) -0.003(6)
C8 0.064(9) 0.044(8) 0.071(10) -0.003(7) 0.007(8) 0.002(7)
C9 0.090(12) 0.056(10) 0.073(11) -0.009(8) -0.026(9) -0.018(8)
C10 0.138(16) 0.067(11) 0.063(11) -0.021(8) 0.004(11) -0.009(11)
C11 0.080(12) 0.110(14) 0.094(13) -0.028(11) 0.025(10) -0.015(10)
C12 0.064(10) 0.079(10) 0.063(10) -0.021(8) -0.005(8) -0.009(8)
C13 0.047(7) 0.045(8) 0.055(9) -0.006(7) -0.004(7) -0.014(6)
C14 0.049(8) 0.050(8) 0.084(12) -0.014(8) 0.005(8) 0.005(6)
C15 0.089(12) 0.074(11) 0.078(11) -0.015(9) 0.022(10) -0.003(10)
C16 0.064(10) 0.054(10) 0.123(15) -0.026(11) 0.030(11) -0.003(8)
C17 0.057(9) 0.054(9) 0.104(13) 0.007(8) 0.021(9) 0.006(7)
C18 0.050(8) 0.054(9) 0.072(10) 0.003(8) 0.007(7) 0.002(7)
C19 0.130(15) 0.070(12) 0.19(2) 0.016(12) -0.014(14) -0.026(11)
C20 0.173(18) 0.046(10) 0.130(15) 0.020(10) -0.029(13) -0.020(10)
C21 0.125(9) 0.113(9) 0.137(10) 0.011(8) 0.035(8) -0.004(8)
C22 0.070(10) 0.053(10) 0.054(9) 0.010(7) -0.020(7) 0.014(8)
C23 0.087(11) 0.063(11) 0.083(11) -0.009(9) -0.019(9) 0.008(9)
C24 0.126(16) 0.059(12) 0.126(16) -0.025(10) -0.049(14) 0.009(12)
C25 0.086(14) 0.080(15) 0.142(18) -0.006(12) -0.039(12) -0.016(11)
C26 0.074(11) 0.087(14) 0.104(14) -0.004(10) -0.024(10) -0.002(10)
C27 0.079(11) 0.056(10) 0.081(11) -0.003(8) -0.019(9) 0.010(9)
C28 0.051(7) 0.047(8) 0.045(8) 0.001(6) -0.011(6) -0.001(6)
C29 0.070(9) 0.051(9) 0.069(10) -0.010(8) -0.011(8) 0.011(7)
C30 0.081(10) 0.092(13) 0.067(10) -0.019(11) 0.002(9) 0.011(9)
C31 0.097(13) 0.094(16) 0.115(17) -0.050(14) -0.025(13) 0.013(11)
C32 0.080(12) 0.053(11) 0.153(19) -0.035(13) -0.032(13) 0.012(9)
C33 0.070(10) 0.045(9) 0.090(12) 0.002(8) -0.013(8) 0.005(7)
C34 0.117(13) 0.131(17) 0.116(15) -0.008(13) 0.020(12) 0.032(13)
C35 0.175(11) 0.155(11) 0.145(11) 0.024(9) 0.013(9) 0.034(9)
C36 0.147(11) 0.185(12) 0.138(11) 0.016(9) -0.017(8) -0.013(9)
C37 0.122(17) 0.151(18) 0.15(2) 0.027(17) 0.040(15) -0.024(14)
C38 0.138(18) 0.161(18) 0.151(19) 0.015(17) 0.027(15) -0.027(15)
C39 0.126(17) 0.161(18) 0.15(2) 0.017(17) 0.028(15) -0.031(14)
C40 0.121(17) 0.160(18) 0.15(2) 0.020(17) 0.035(16) -0.023(14)

loop_
_atom_type_symbol
_atom_type_description
_atom_type_scat_dispersion_real
_atom_type_scat_dispersion_imag
_atom_type_scat_source
C C 0.0033 0.0016 'International Tables Vol C Tables 4.2.6.8 and 6.1.1.4'
H H 0.0000 0.0000 'International Tables Vol C Tables 4.2.6.8 and 6.1.1.4'
N N 0.0061 0.0033 'International Tables Vol C Tables 4.2.6.8 and 6.1.1.4'
P P 0.1023 0.0942 'International Tables Vol C Tables 4.2.6.8 and 6.1.1.4'
Pb Pb -3.3944 10.1111 'International Tables Vol C Tables 4.2.6.8 and 6.1.1.4'
Si Si 0.0817 0.0704 'International Tables Vol C Tables 4.2.6.8 and 6.1.1.4'
O O 0.0106 0.0060 'International Tables Vol C Tables 4.2.6.8 and 6.1.1.4'

loop_
_geom_angle_atom_site_label_1
_geom_angle_atom_site_label_2
_geom_angle_atom_site_label_3
_geom_angle
_geom_angle_site_symmetry_1
_geom_angle_site_symmetry_3
_geom_angle_publ_flag
C1 Pb1 N2 66.7(3) . . ?
C1 Pb1 C1 84.9(4) . 5_666 ?
N2 Pb1 C1 93.9(3) . 5_666 ?
C1 Pb1 Pb1 43.0(3) . 5_666 ?
N2 Pb1 Pb1 77.4(2) . 5_666 ?
C1 Pb1 Pb1 41.9(2) 5_666 5_666 ?
C2 N1 C6 119.6(10) . . ?
P1 N2 Si1 136.5(6) . . ?
P1 N2 Pb1 95.2(4) . . ?
Si1 N2 Pb1 122.3(4) . . ?
P2 N3 Si2 146.5(7) . . ?
N2 P1 C1 103.1(5) . . ?
N2 P1 C7 112.8(5) . . ?
C1 P1 C7 111.1(6) . . ?
N2 P1 C13 110.5(5) . . ?
C1 P1 C13 112.3(5) . . ?
C7 P1 C13 107.2(6) . . ?
N3 P2 C28 112.4(6) . . ?
N3 P2 C6 113.0(6) . . ?
C28 P2 C6 104.3(6) . . ?
N3 P2 C22 115.6(6) . . ?
C28 P2 C22 106.1(6) . . ?
C6 P2 C22 104.5(6) . . ?
N2 Si1 C19 106.6(6) . . ?
N2 Si1 C20 113.3(6) . . ?
C19 Si1 C20 110.4(8) . . ?
N2 Si1 C21 113.4(6) . . ?
C19 Si1 C21 108.1(8) . . ?
C20 Si1 C21 105.0(8) . . ?
N3 Si2 C36 114.0(7) . . ?
N3 Si2 C34 111.7(7) . . ?
C36 Si2 C34 107.8(9) . . ?
N3 Si2 C35 108.9(8) . . ?
C36 Si2 C35 107.5(9) . . ?
C34 Si2 C35 106.5(9) . . ?
C37 O1 C40 111.9(11) . . ?
C2 C1 P1 122.1(8) . . ?
C2 C1 Pb1 129.3(7) . . ?
P1 C1 Pb1 92.7(5) . . ?
C2 C1 Pb1 107.4(7) . 5_666 ?
P1 C1 Pb1 105.7(5) . 5_666 ?
Pb1 C1 Pb1 95.1(4) . 5_666 ?
N1 C2 C3 120.3(11) . . ?
N1 C2 C1 119.1(10) . . ?
C3 C2 C1 120.2(11) . . ?
C4 C3 C2 119.6(13) . . ?
C4 C3 H3 120.2 . . ?
C2 C3 H3 120.2 . . ?
C3 C4 C5 121.0(13) . . ?
C3 C4 H4 119.5 . . ?
C5 C4 H4 119.5 . . ?
C6 C5 C4 117.4(13) . . ?
C6 C5 H5 121.3 . . ?
C4 C5 H5 121.3 . . ?
N1 C6 C5 122.1(12) . . ?
N1 C6 P2 116.6(10) . . ?
C5 C6 P2 121.1(11) . . ?
C12 C7 C8 117.3(12) . . ?
C12 C7 P1 117.9(10) . . ?
C8 C7 P1 124.6(10) . . ?
C7 C8 C9 121.8(13) . . ?
C7 C8 H8 119.1 . . ?
C9 C8 H8 119.1 . . ?
C10 C9 C8 118.0(14) . . ?
C10 C9 H9 121.0 . . ?
C8 C9 H9 121.0 . . ?
C11 C10 C9 120.7(14) . . ?
C11 C10 H10 119.7 . . ?
C9 C10 H10 119.7 . . ?
C10 C11 C12 119.7(14) . . ?
C10 C11 H11 120.1 . . ?
C12 C11 H11 120.1 . . ?
C7 C12 C11 122.5(13) . . ?
C7 C12 H12 118.7 . . ?
C11 C12 H12 118.7 . . ?
C18 C13 C14 117.0(11) . . ?
C18 C13 P1 124.1(10) . . ?
C14 C13 P1 118.7(9) . . ?
C15 C14 C13 121.9(13) . . ?
C15 C14 H14 119.1 . . ?
C13 C14 H14 119.1 . . ?
C14 C15 C16 119.3(15) . . ?
C14 C15 H15 120.3 . . ?
C16 C15 H15 120.3 . . ?
C17 C16 C15 119.7(14) . . ?
C17 C16 H16 120.2 . . ?
C15 C16 H16 120.2 . . ?
C16 C17 C18 119.9(14) . . ?
C16 C17 H17 120.1 . . ?
C18 C17 H17 120.1 . . ?
C13 C18 C17 122.1(13) . . ?
C13 C18 H18 118.9 . . ?
C17 C18 H18 118.9 . . ?
Si1 C19 H19A 109.5 . . ?
Si1 C19 H19B 109.5 . . ?
H19A C19 H19B 109.5 . . ?
Si1 C19 H19C 109.5 . . ?
H19A C19 H19C 109.5 . . ?
H19B C19 H19C 109.5 . . ?
Si1 C20 H20A 109.5 . . ?
Si1 C20 H20B 109.5 . . ?
H20A C20 H20B 109.5 . . ?
Si1 C20 H20C 109.5 . . ?
H20A C20 H20C 109.5 . . ?
H20B C20 H20C 109.5 . . ?
Si1 C21 H21A 109.5 . . ?
Si1 C21 H21B 109.5 . . ?
H21A C21 H21B 109.5 . . ?
Si1 C21 H21C 109.5 . . ?
H21A C21 H21C 109.5 . . ?
H21B C21 H21C 109.5 . . ?
C27 C22 C23 118.9(14) . . ?
C27 C22 P2 122.2(12) . . ?
C23 C22 P2 118.3(12) . . ?
C22 C23 C24 117.4(15) . . ?
C22 C23 H23 121.3 . . ?
C24 C23 H23 121.3 . . ?
C25 C24 C23 123.1(16) . . ?
C25 C24 H24 118.5 . . ?
C23 C24 H24 118.5 . . ?
C24 C25 C26 118.0(17) . . ?
C24 C25 H25 121.0 . . ?
C26 C25 H25 121.0 . . ?
C25 C26 C27 121.3(17) . . ?
C25 C26 H26 119.3 . . ?
C27 C26 H26 119.3 . . ?
C22 C27 C26 121.2(15) . . ?
C22 C27 H27 119.4 . . ?
C26 C27 H27 119.4 . . ?
C29 C28 C33 116.9(12) . . ?
C29 C28 P2 124.7(10) . . ?
C33 C28 P2 118.4(10) . . ?
C30 C29 C28 122.8(14) . . ?
C30 C29 H29 118.6 . . ?
C28 C29 H29 118.6 . . ?
C31 C30 C29 119.8(17) . . ?
C31 C30 H30 120.1 . . ?
C29 C30 H30 120.1 . . ?
C30 C31 C32 119.1(18) . . ?
C30 C31 H31 120.5 . . ?
C32 C31 H31 120.5 . . ?
C31 C32 C33 122.7(17) . . ?
C31 C32 H32 118.7 . . ?
C33 C32 H32 118.7 . . ?
C32 C33 C28 118.7(14) . . ?
C32 C33 H33 120.6 . . ?
C28 C33 H33 120.6 . . ?
Si2 C34 H34A 109.5 . . ?
Si2 C34 H34B 109.5 . . ?
H34A C34 H34B 109.5 . . ?
Si2 C34 H34C 109.5 . . ?
H34A C34 H34C 109.5 . . ?
H34B C34 H34C 109.5 . . ?
Si2 C35 H35A 109.5 . . ?
Si2 C35 H35B 109.5 . . ?
H35A C35 H35B 109.5 . . ?
Si2 C35 H35C 109.5 . . ?
H35A C35 H35C 109.5 . . ?
H35B C35 H35C 109.5 . . ?
Si2 C36 H36A 109.5 . . ?
Si2 C36 H36B 109.5 . . ?
H36A C36 H36B 109.5 . . ?
Si2 C36 H36C 109.5 . . ?
H36A C36 H36C 109.5 . . ?
H36B C36 H36C 109.5 . . ?
O1 C37 C38 108.4(11) . . ?
O1 C37 H37A 110.0 . . ?
C38 C37 H37A 110.0 . . ?
O1 C37 H37B 110.0 . . ?
C38 C37 H37B 110.0 . . ?
H37A C37 H37B 108.4 . . ?
C37 C38 C39 105.8(10) . . ?
C37 C38 H38A 110.6 . . ?
C39 C38 H38A 110.6 . . ?
C37 C38 H38B 110.6 . . ?
C39 C38 H38B 110.6 . . ?
H38A C38 H38B 108.7 . . ?
C40 C39 C38 106.2(10) . . ?
C40 C39 H39A 110.5 . . ?
C38 C39 H39A 110.5 . . ?
C40 C39 H39B 110.5 . . ?
C38 C39 H39B 110.5 . . ?
H39A C39 H39B 108.7 . . ?
O1 C40 C39 107.4(10) . . ?
O1 C40 H40A 110.2 . . ?
C39 C40 H40A 110.2 . . ?
O1 C40 H40B 110.2 . . ?
C39 C40 H40B 110.2 . . ?
H40A C40 H40B 108.5 . . ?

loop_
_geom_bond_atom_site_label_1
_geom_bond_atom_site_label_2
_geom_bond_distance
_geom_bond_site_symmetry_2
_geom_bond_publ_flag
Pb1 C1 2.380(10) . ?
Pb1 N2 2.404(8) . ?
Pb1 C1 2.431(11) 5_666 ?
Pb1 Pb1 3.5491(9) 5_666 ?
N1 C2 1.340(13) . ?
N1 C6 1.362(14) . ?
N2 P1 1.616(9) . ?
N2 Si1 1.721(9) . ?
N3 P2 1.526(10) . ?
N3 Si2 1.665(10) . ?
P1 C1 1.743(11) . ?
P1 C7 1.775(13) . ?
P1 C13 1.801(12) . ?
P2 C28 1.789(12) . ?
P2 C6 1.811(13) . ?
P2 C22 1.832(14) . ?
Si1 C19 1.770(16) . ?
Si1 C20 1.825(15) . ?
Si1 C21 1.838(15) . ?
Si2 C36 1.785(18) . ?
Si2 C34 1.811(15) . ?
Si2 C35 1.871(19) . ?
O1 C37 1.402(16) . ?
O1 C40 1.422(16) . ?
C1 C2 1.459(15) . ?
C1 Pb1 2.431(11) 5_666 ?
C2 C3 1.393(15) . ?
C3 C4 1.352(17) . ?
C3 H3 0.9300 . ?
C4 C5 1.387(17) . ?
C4 H4 0.9300 . ?
C5 C6 1.374(16) . ?
C5 H5 0.9300 . ?
C7 C12 1.357(15) . ?
C7 C8 1.390(15) . ?
C8 C9 1.413(17) . ?
C8 H8 0.9300 . ?
C9 C10 1.378(19) . ?
C9 H9 0.9300 . ?
C10 C11 1.365(19) . ?
C10 H10 0.9300 . ?
C11 C12 1.384(18) . ?
C11 H11 0.9300 . ?
C12 H12 0.9300 . ?
C13 C18 1.352(16) . ?
C13 C14 1.417(16) . ?
C14 C15 1.356(17) . ?
C14 H14 0.9300 . ?
C15 C16 1.383(19) . ?
C15 H15 0.9300 . ?
C16 C17 1.375(19) . ?
C16 H16 0.9300 . ?
C17 C18 1.378(16) . ?
C17 H17 0.9300 . ?
C18 H18 0.9300 . ?
C19 H19A 0.9600 . ?
C19 H19B 0.9600 . ?
C19 H19C 0.9600 . ?
C20 H20A 0.9600 . ?
C20 H20B 0.9600 . ?
C20 H20C 0.9600 . ?
C21 H21A 0.9600 . ?
C21 H21B 0.9600 . ?
C21 H21C 0.9600 . ?
C22 C27 1.351(17) . ?
C22 C23 1.367(17) . ?
C23 C24 1.40(2) . ?
C23 H23 0.9300 . ?
C24 C25 1.32(2) . ?
C24 H24 0.9300 . ?
C25 C26 1.34(2) . ?
C25 H25 0.9300 . ?
C26 C27 1.358(18) . ?
C26 H26 0.9300 . ?
C27 H27 0.9300 . ?
C28 C29 1.379(15) . ?
C28 C33 1.404(16) . ?
C29 C30 1.373(17) . ?
C29 H29 0.9300 . ?
C30 C31 1.35(2) . ?
C30 H30 0.9300 . ?
C31 C32 1.36(2) . ?
C31 H31 0.9300 . ?
C32 C33 1.38(2) . ?
C32 H32 0.9300 . ?
C33 H33 0.9300 . ?
C34 H34A 0.9600 . ?
C34 H34B 0.9600 . ?
C34 H34C 0.9600 . ?
C35 H35A 0.9600 . ?
C35 H35B 0.9600 . ?
C35 H35C 0.9600 . ?
C36 H36A 0.9600 . ?
C36 H36B 0.9600 . ?
C36 H36C 0.9600 . ?
C37 C38 1.483(17) . ?
C37 H37A 0.9700 . ?
C37 H37B 0.9700 . ?
C38 C39 1.518(17) . ?
C38 H38A 0.9700 . ?
C38 H38B 0.9700 . ?
C39 C40 1.489(17) . ?
C39 H39A 0.9700 . ?
C39 H39B 0.9700 . ?
C40 H40A 0.9700 . ?
C40 H40B 0.9700 . ?
